data_2216824
loop_
_publ_author_name
'Bibila Mayaya Bisseyou, Yvon'
'Soro, Adama P.'
'Sissouma, Drissa'
'Giorgi, Michel'
'Ebby, N'd\'ed\'e'

_publ_contact_author_address
;
Laboratoire de Cristallographie et Physique Mol\'eculaire,UFR SSMT
Universit\'e de Cocody, 22 BP 582 Abidjan 22, C\^ote d'Ivoire
;
_publ_contact_author_email bibilamayayabisseyou@yahoo.fr
_publ_contact_author_name 'Y. Bibila Mayaya Bisseyou'
_publ_contact_author_phone +22507659008
_publ_section_title 3-(3-Chlorophenyl)-1-(2-methylimidazo[1,2-<i>a</i>]pyridin-3-yl)prop-2-en-1-one
_journal_coeditor_code WN2207
_journal_date_accepted 2007-10-14
_journal_date_recd_electronic 2007-10-11
_journal_issue 12
_journal_name_full 'Acta Crystallographica Section E'
_journal_page_first o4758
_journal_page_last o4759
_journal_paper_category QO
_journal_paper_doi 10.1107/S1600536807050404
_journal_volume 63
_journal_year 2007
_chemical_formula_iupac 'C17 H13 Cl1 N2 O1'
_chemical_formula_moiety 'C17 H13 Cl1 N2 O1'
_chemical_formula_sum 'C17 H13 Cl N2 O'
_chemical_formula_weight 296.76
_chemical_melting_point 457
_chemical_name_systematic
;
3-(3-Chlorophenyl)-1-(2-methylimidazo[1,2-a]pyridin-3-yl)prop-2-en-1-one
;
_space_group_IT_number 14
_symmetry_cell_setting monoclinic
_symmetry_space_group_name_Hall '-P 2yn'
_symmetry_space_group_name_H-M 'P 1 21/n 1'
_atom_sites_solution_hydrogens geom
_atom_sites_solution_primary direct
_audit_creation_method CRYSTALS_ver_12.84
_cell_angle_alpha 90
_cell_angle_beta 93.425(4)
_cell_angle_gamma 90
_cell_formula_units_Z 4
_cell_length_a 4.784(2)
_cell_length_b 21.690(2)
_cell_length_c 13.773(9)
_cell_measurement_reflns_used 9741
_cell_measurement_temperature 295
_cell_measurement_theta_max 26.010
_cell_measurement_theta_min 1.754
_cell_volume 1426.6(11)
_computing_cell_refinement 'DENZO/SCALEPACK (Otwinowski & Minor, 1997)'
_computing_data_collection 'COLLECT (Nonius, 1997)'
_computing_data_reduction DENZO/SCALEPACK
_computing_molecular_graphics
;
ORTEP-3 (Farrugia, 1997) and PLATON (Spek, 2003)
;
_computing_publication_material CRYSTALS
_computing_structure_refinement 'CRYSTALS (Betteridge <i>et al.</i>,  2003)'
_computing_structure_solution 'SIR92 (Altomare <i>et al.</i>,  1994)'
_diffrn_ambient_temperature 295
_diffrn_measured_fraction_theta_full 0.936
_diffrn_measured_fraction_theta_max 0.932
_diffrn_measurement_device_type 'Nonius KappaCCD'
_diffrn_measurement_method '\f scans'
_diffrn_radiation_monochromator graphite
_diffrn_radiation_type 'Mo K\a'
_diffrn_radiation_wavelength 0.71070
_diffrn_reflns_av_R_equivalents 0.05
_diffrn_reflns_limit_h_max 5
_diffrn_reflns_limit_h_min -5
_diffrn_reflns_limit_k_max 26
_diffrn_reflns_limit_k_min -24
_diffrn_reflns_limit_l_max 16
_diffrn_reflns_limit_l_min -16
_diffrn_reflns_number 9741
_diffrn_reflns_theta_full 25.229
_diffrn_reflns_theta_max 26.010
_diffrn_reflns_theta_min 1.754
_diffrn_standards_number 0
_exptl_absorpt_coefficient_mu 0.267
_exptl_absorpt_correction_T_max 0.95
_exptl_absorpt_correction_T_min 0.90
_exptl_absorpt_correction_type multi-scan
_exptl_absorpt_process_details 'DENZO/SCALEPACK (Otwinowski & Minor, 1997)'
_exptl_crystal_colour yellow
_exptl_crystal_density_diffrn 1.382
_exptl_crystal_description needle
_exptl_crystal_F_000 616
_exptl_crystal_size_max 0.55
_exptl_crystal_size_mid 0.50
_exptl_crystal_size_min 0.20
_refine_diff_density_max 0.19
_refine_diff_density_min -0.20
_refine_ls_extinction_method None
_refine_ls_goodness_of_fit_ref 0.8781
_refine_ls_hydrogen_treatment constr
_refine_ls_matrix_type full
_refine_ls_number_parameters 190
_refine_ls_number_reflns 2608
_refine_ls_number_restraints 0
_refine_ls_R_factor_all 0.0647
_refine_ls_R_factor_gt 0.0467
_refine_ls_shift/su_max 0.000552
_refine_ls_structure_factor_coef Fsqd
_refine_ls_weighting_details
;
 Method, part 1, Chebychev polynomial, (Watkin, 1994, Prince, 1982)
 [weight] = 1.0/[A~0~*T~0~(x)+A~1~*T~1~(x) ... +A~n-1~]*T~n-1~(x)]
 where A~i~ are the Chebychev coefficients listed below and x= Fcalc/Fmax
 Method = Robust Weighting (Prince, 1982)
 W = [weight] * [1-(deltaF/6*sigmaF)^2^]^2^
 A~i~ are:
 211. 268. 175. 53.2
;
_refine_ls_weighting_scheme calc
_refine_ls_wR_factor_all 0.0970
_refine_ls_wR_factor_gt 0.0907
_refine_ls_wR_factor_ref 0.0907
_reflns_number_gt 2076
_reflns_number_total 2608
_reflns_threshold_expression I>2.0\s(I)
_cod_data_source_file wn2207.cif
_cod_data_source_block I
_cod_original_sg_symbol_H-M 'P 1 21/n 1 '
_cod_original_formula_sum 'C17 H13 Cl1 N2 O1'
_cod_database_code 2216824
_cod_database_fobs_code 2216824

loop_
_symmetry_equiv_pos_as_xyz
x,y,z
-x,-y,-z
-x+1/2,y+1/2,-z+1/2
x+1/2,-y+1/2,z+1/2

loop_
_atom_site_type_symbol
_atom_site_label
_atom_site_fract_x
_atom_site_fract_y
_atom_site_fract_z
_atom_site_U_iso_or_equiv
_atom_site_adp_type
_atom_site_occupancy
Cl Cl1 1.77966(16) 0.56077(4) 0.06407(5) 0.0783 Uani 1.0000
O O1 0.8443(4) 0.40641(8) 0.44145(11) 0.0596 Uani 1.0000
N N1 0.5302(4) 0.31509(7) 0.33536(12) 0.0418 Uani 1.0000
N N2 0.4943(4) 0.29997(8) 0.17382(13) 0.0512 Uani 1.0000
C C1 1.4942(4) 0.52402(9) 0.21641(14) 0.0415 Uani 1.0000
C C2 1.6944(4) 0.56347(10) 0.18489(15) 0.0442 Uani 1.0000
C C3 1.8321(5) 0.60495(10) 0.24604(17) 0.0527 Uani 1.0000
C C4 1.7694(5) 0.60653(11) 0.34198(18) 0.0554 Uani 1.0000
C C5 1.5692(5) 0.56696(10) 0.37618(16) 0.0488 Uani 1.0000
C C6 1.4298(4) 0.52513(9) 0.31395(14) 0.0381 Uani 1.0000
C C7 1.2198(4) 0.48419(10) 0.35239(14) 0.0419 Uani 1.0000
C C8 1.0923(4) 0.43741(9) 0.30706(14) 0.0428 Uani 1.0000
C C9 0.8804(4) 0.40006(9) 0.35401(14) 0.0417 Uani 1.0000
C C10 0.7160(4) 0.35647(9) 0.29491(14) 0.0387 Uani 1.0000
C C11 0.4667(5) 0.30482(10) 0.43006(17) 0.0554 Uani 1.0000
C C12 0.2703(6) 0.26144(11) 0.4480(2) 0.0666 Uani 1.0000
C C13 0.1361(6) 0.22782(11) 0.3726(2) 0.0668 Uani 1.0000
C C14 0.1991(5) 0.23756(10) 0.2791(2) 0.0591 Uani 1.0000
C C15 0.4012(5) 0.28214(9) 0.25937(17) 0.0475 Uani 1.0000
C C16 0.6838(4) 0.34500(9) 0.19497(15) 0.0434 Uani 1.0000
C C17 0.8231(5) 0.37501(11) 0.11281(15) 0.0549 Uani 1.0000
H H5 1.5256 0.5682 0.4424 0.0574 Uiso 1.0000
H H8 1.1478 0.4266 0.2439 0.0522 Uiso 1.0000
H H4 1.8610 0.6348 0.3850 0.0640 Uiso 1.0000
H H7 1.1715 0.4923 0.4162 0.0505 Uiso 1.0000
H H1 1.4001 0.4976 0.1730 0.0487 Uiso 1.0000
H H14 0.1088 0.2156 0.2262 0.0709 Uiso 1.0000
H H3 1.9803 0.6298 0.2218 0.0636 Uiso 1.0000
H H11 0.5623 0.3271 0.4800 0.0676 Uiso 1.0000
H H12 0.2278 0.2543 0.5120 0.0808 Uiso 1.0000
H H13 -0.0031 0.1991 0.3867 0.0814 Uiso 1.0000
H H171 0.8229 0.4197 0.1193 0.0802 Uiso 1.0000
H H172 0.7273 0.3636 0.0530 0.0805 Uiso 1.0000
H H173 1.0211 0.3612 0.1109 0.0818 Uiso 1.0000

loop_
_atom_site_aniso_label
_atom_site_aniso_U_11
_atom_site_aniso_U_22
_atom_site_aniso_U_33
_atom_site_aniso_U_12
_atom_site_aniso_U_13
_atom_site_aniso_U_23
Cl1 0.0880(5) 0.0987(6) 0.0507(4) -0.0175(4) 0.0246(3) 0.0127(3)
O1 0.0692(12) 0.0695(11) 0.0415(8) -0.0186(8) 0.0148(7) -0.0005(7)
N1 0.0425(10) 0.0342(8) 0.0500(10) 0.0049(7) 0.0135(7) 0.0046(7)
N2 0.0505(12) 0.0480(10) 0.0550(11) -0.0002(8) 0.0029(8) -0.0014(8)
C1 0.0365(12) 0.0463(11) 0.0419(10) -0.0009(8) 0.0035(8) 0.0004(9)
C2 0.0404(13) 0.0486(12) 0.0444(11) 0.0015(9) 0.0078(9) 0.0082(9)
C3 0.0430(14) 0.0449(12) 0.0708(15) -0.0053(10) 0.0074(11) 0.0078(11)
C4 0.0532(15) 0.0464(13) 0.0664(15) -0.0071(10) 0.0008(11) -0.0095(11)
C5 0.0508(14) 0.0510(12) 0.0449(11) 0.0015(10) 0.0061(9) -0.0057(9)
C6 0.0331(11) 0.0414(10) 0.0400(10) 0.0036(8) 0.0039(8) 0.0020(8)
C7 0.0395(12) 0.0496(12) 0.0376(10) 0.0040(9) 0.0094(8) 0.0032(9)
C8 0.0405(12) 0.0474(11) 0.0414(10) 0.0013(9) 0.0106(8) 0.0012(9)
C9 0.0407(13) 0.0423(11) 0.0428(11) 0.0050(9) 0.0094(8) 0.0040(8)
C10 0.0388(12) 0.0357(10) 0.0426(10) 0.0037(8) 0.0118(8) 0.0035(8)
C11 0.0688(16) 0.0437(12) 0.0561(13) -0.0014(11) 0.0243(11) 0.0063(10)
C12 0.080(2) 0.0451(13) 0.0779(17) -0.0036(12) 0.0345(14) 0.0106(12)
C13 0.0590(17) 0.0384(12) 0.106(2) -0.0038(11) 0.0255(15) 0.0096(13)
C14 0.0498(15) 0.0388(12) 0.0890(18) 0.0002(10) 0.0063(12) 0.0028(12)
C15 0.0424(13) 0.0356(11) 0.0650(14) 0.0047(9) 0.0058(10) 0.0012(10)
C16 0.0417(12) 0.0410(11) 0.0479(11) 0.0072(9) 0.0064(8) 0.0021(9)
C17 0.0624(16) 0.0618(14) 0.0413(12) -0.0014(11) 0.0091(10) 0.0040(10)

loop_
_atom_type_symbol
_atom_type_scat_dispersion_real
_atom_type_scat_dispersion_imag
_atom_type_scat_source
C 0.0033 0.0016 'International Tables Vol C 4.2.6.8 and 6.1.1.4'
H 0.0000 0.0000 'International Tables Vol C 4.2.6.8 and 6.1.1.4'
N 0.0061 0.0033 'International Tables Vol C 4.2.6.8 and 6.1.1.4'
O 0.0106 0.0060 'International Tables Vol C 4.2.6.8 and 6.1.1.4'
Cl 0.1484 0.1585 'International Tables Vol C 4.2.6.8 and 6.1.1.4'

loop_
_geom_angle_atom_site_label_1
_geom_angle_atom_site_label_2
_geom_angle_atom_site_label_3
_geom_angle
_geom_angle_publ_flag
C10 N1 C11 131.44(19) no
C10 N1 C15 107.16(17) no
C11 N1 C15 121.40(19) no
C15 N2 C16 105.81(19) no
C2 C1 C6 119.42(19) no
C2 C1 H1 120.2 no
C6 C1 H1 120.4 no
Cl1 C2 C1 119.31(17) no
Cl1 C2 C3 118.54(17) no
C1 C2 C3 122.1(2) no
C2 C3 C4 118.8(2) no
C2 C3 H3 119.2 no
C4 C3 H3 121.7 no
C3 C4 C5 120.4(2) no
C3 C4 H4 120.1 no
C5 C4 H4 119.5 no
C4 C5 C6 120.6(2) no
C4 C5 H5 120.2 no
C6 C5 H5 119.2 no
C1 C6 C5 118.62(19) no
C1 C6 C7 122.23(18) no
C5 C6 C7 119.15(18) no
C6 C7 C8 127.05(18) no
C6 C7 H7 116.0 no
C8 C7 H7 116.9 no
C7 C8 C9 121.61(19) no
C7 C8 H8 118.2 no
C9 C8 H8 120.1 no
C8 C9 O1 120.4(2) no
C8 C9 C10 118.41(17) no
O1 C9 C10 121.23(19) no
C9 C10 N1 122.03(17) no
C9 C10 C16 133.92(18) no
N1 C10 C16 104.01(18) no
N1 C11 C12 118.5(2) no
N1 C11 H11 119.2 no
C12 C11 H11 122.3 no
C11 C12 C13 121.2(2) no
C11 C12 H12 118.7 no
C13 C12 H12 120.2 no
C12 C13 C14 120.5(2) no
C12 C13 H13 119.5 no
C14 C13 H13 120.0 no
C13 C14 C15 119.1(2) no
C13 C14 H14 122.1 no
C15 C14 H14 118.8 no
C14 C15 N1 119.4(2) no
C14 C15 N2 129.6(2) no
N1 C15 N2 111.09(19) no
C10 C16 N2 111.93(18) no
C10 C16 C17 129.7(2) no
N2 C16 C17 118.32(19) no
C16 C17 H171 111.1 no
C16 C17 H172 109.2 no
H171 C17 H172 109.6 no
C16 C17 H173 110.9 no
H171 C17 H173 108.0 no
H172 C17 H173 108.0 no

loop_
_geom_bond_atom_site_label_1
_geom_bond_atom_site_label_2
_geom_bond_distance
_geom_bond_publ_flag
Cl1 C2 1.738(2) no
O1 C9 1.234(2) no
N1 C10 1.402(2) no
N1 C11 1.375(3) no
N1 C15 1.382(3) no
N2 C15 1.341(3) no
N2 C16 1.353(3) no
C1 C2 1.374(3) no
C1 C6 1.396(3) no
C1 H1 0.926 no
C2 C3 1.373(3) no
C3 C4 1.373(3) no
C3 H3 0.967 no
C4 C5 1.389(3) no
C4 H4 0.942 no
C5 C6 1.391(3) no
C5 H5 0.948 no
C6 C7 1.463(3) no
C7 C8 1.321(3) no
C7 H7 0.939 no
C8 C9 1.477(3) no
C8 H8 0.954 no
C9 C10 1.448(3) no
C10 C16 1.398(3) no
C11 C12 1.363(3) no
C11 H11 0.936 no
C12 C13 1.394(4) no
C12 H12 0.930 no
C13 C14 1.355(4) no
C13 H13 0.941 no
C14 C15 1.406(3) no
C14 H14 0.952 no
C16 C17 1.496(3) no
C17 H171 0.973 no
C17 H172 0.951 no
C17 H173 0.995 no

loop_
_geom_hbond_atom_site_label_D
_geom_hbond_atom_site_label_H
_geom_hbond_atom_site_label_A
_geom_hbond_site_symmetry_A
_geom_hbond_distance_DH
_geom_hbond_distance_HA
_geom_hbond_distance_DA
_geom_hbond_angle_DHA
_geom_hbond_publ_flag
C5 H5 O1 2_766 0.948 2.516 3.339(4) 145.23 y

loop_
_cod_related_entry_id
_cod_related_entry_database
_cod_related_entry_code
1 ChemSpider 30655396
